data_8107026
loop_
_publ_author_name
'Barakat, Assem'
'Al-Majid, Abdullah Mohammed'
'Ali, M.'
'Ghabbour, Hazem A.'
'Al-Marashdah, M.S.'
'Siddiqui, Mohammed Rafiq'

_publ_section_title
;
 Crystal structure of
 6-hydroxy-5-((2-hydroxy-6-oxocyclohex-1-en-1-yl)(phenyl)methyl)-1,3-dimethylpyrimidine-2,4(1H,3H)-dione,
 C19H20N2O5
;
_journal_issue 3
_journal_name_full 'Zeitschrift f\"ur Kristallographie - New Crystal Structures'
_journal_page_first 849
_journal_page_last 851
_journal_paper_doi 10.1515/ncrs-2015-0290
_journal_volume 231
_journal_year 2016
_chemical_absolute_configuration unk
_chemical_formula_sum 'C19 H20 N2 O5'
_chemical_formula_weight 356.37
_space_group_IT_number 19
_space_group_name_Hall 'P 2ac 2ab'
_space_group_name_H-M_alt 'P 21 21 21'
_symmetry_cell_setting orthorhombic
_symmetry_space_group_name_H-M 'P 21 21 21'
_atom_sites_solution_hydrogens geom
_atom_sites_solution_primary direct
_atom_sites_solution_secondary difmap
_cell_angle_alpha 90
_cell_angle_beta 90
_cell_angle_gamma 90
_cell_formula_units_Z 4
_cell_length_a 10.3920(6)
_cell_length_b 10.7709(8)
_cell_length_c 14.8810(11)
_cell_measurement_reflns_used 4002
_cell_measurement_temperature 100(2)
_cell_measurement_theta_max 21.08
_cell_measurement_theta_min 2.33
_cell_volume 1665.6(2)
_computing_cell_refinement 'Bruker SAINT'
_computing_data_collection 'Bruker APEX2'
_computing_data_reduction 'Bruker SAINT'
_computing_molecular_graphics 'Bruker SHELXTL'
_computing_publication_material 'Bruker SHELXTL'
_computing_structure_refinement 'SHELXL-2014 (Sheldrick 2014)'
_computing_structure_solution 'SHELXS-97 (Sheldrick 2008)'
_diffrn_ambient_temperature 100(2)
_diffrn_measured_fraction_theta_full 0.998
_diffrn_measured_fraction_theta_max 0.998
_diffrn_measurement_device_type 'Bruker APEX-II D8 venture'
_diffrn_measurement_method '\f and \w scans'
_diffrn_radiation_monochromator graphite
_diffrn_radiation_source 'fine-focus micro tube'
_diffrn_radiation_type MoK\a
_diffrn_radiation_wavelength 0.71073
_diffrn_reflns_av_R_equivalents 0.0763
_diffrn_reflns_av_sigmaI/netI 0.0826
_diffrn_reflns_limit_h_max 12
_diffrn_reflns_limit_h_min -12
_diffrn_reflns_limit_k_max 12
_diffrn_reflns_limit_k_min -12
_diffrn_reflns_limit_l_max 16
_diffrn_reflns_limit_l_min -17
_diffrn_reflns_number 11913
_diffrn_reflns_theta_full 25.00
_diffrn_reflns_theta_max 25.00
_diffrn_reflns_theta_min 2.39
_diffrn_standards_decay_% .
_diffrn_standards_interval_count .
_diffrn_standards_interval_time .
_diffrn_standards_number 0
_exptl_absorpt_coefficient_mu 0.104
_exptl_absorpt_correction_T_max 0.9839
_exptl_absorpt_correction_T_min 0.9671
_exptl_absorpt_correction_type multi-scan
_exptl_absorpt_process_details SADABS_Bruker_2014
_exptl_crystal_colour colourless
_exptl_crystal_density_diffrn 1.421
_exptl_crystal_density_method 'not measured'
_exptl_crystal_description block
_exptl_crystal_F_000 752
_exptl_crystal_size_max 0.32
_exptl_crystal_size_mid 0.18
_exptl_crystal_size_min 0.16
_refine_diff_density_max 0.174
_refine_diff_density_min -0.203
_refine_diff_density_rms 0.048
_refine_ls_abs_structure_details 'Flack H D (1983), Acta Cryst. A39, 876-881'
_refine_ls_abs_structure_Flack -0.8(16)
_refine_ls_extinction_method none
_refine_ls_goodness_of_fit_ref 1.053
_refine_ls_hydrogen_treatment mixed
_refine_ls_matrix_type full
_refine_ls_number_parameters 245
_refine_ls_number_reflns 2923
_refine_ls_number_restraints 0
_refine_ls_restrained_S_all 1.053
_refine_ls_R_factor_all 0.0941
_refine_ls_R_factor_gt 0.0504
_refine_ls_shift/su_max 0.005
_refine_ls_shift/su_mean 0.000
_refine_ls_structure_factor_coef Fsqd
_refine_ls_weighting_details 'calc w=1/[\s^2^(Fo^2^)+(0.0352P)^2^+0.1895P] where P=(Fo^2^+2Fc^2^)/3'
_refine_ls_weighting_scheme calc
_refine_ls_wR_factor_gt 0.0934
_refine_ls_wR_factor_ref 0.1068
_reflns_number_gt 1959
_reflns_number_total 2923
_reflns_threshold_expression >2sigma(I)
_cod_data_source_file suppl_ncrs-2015-0290_suppl.cif
_cod_data_source_block a_a
_cod_original_sg_symbol_H-M P2(1)2(1)2(1)
_cod_database_code 8107026

loop_
_symmetry_equiv_pos_as_xyz
'x, y, z'
'-x+1/2, -y, z+1/2'
'-x, y+1/2, -z+1/2'
'x+1/2, -y+1/2, -z'

loop_
_atom_site_label
_atom_site_type_symbol
_atom_site_fract_x
_atom_site_fract_y
_atom_site_fract_z
_atom_site_U_iso_or_equiv
_atom_site_adp_type
_atom_site_occupancy
_atom_site_symmetry_multiplicity
_atom_site_calc_flag
_atom_site_refinement_flags
_atom_site_disorder_assembly
_atom_site_disorder_group
O1 O 0.3274(2) 0.7153(2) 0.61078(15) 0.0437(6) Uani 1 1 d . . .
O2 O 0.0577(2) 0.5267(3) 0.80774(18) 0.0794(9) Uani 1 1 d . . .
O3 O 0.4884(2) 0.4766(2) 0.85161(13) 0.0425(6) Uani 1 1 d . . .
O4 O 0.6984(2) 0.4336(2) 0.76338(16) 0.0502(6) Uani 1 1 d . . .
O5 O 0.5352(2) 0.6699(2) 0.52545(14) 0.0501(7) Uani 1 1 d . . .
N1 N 0.1953(2) 0.6246(3) 0.71111(18) 0.0438(7) Uani 1 1 d . . .
N2 N 0.2731(2) 0.5010(2) 0.82976(16) 0.0370(7) Uani 1 1 d . . .
C1 C 0.3182(3) 0.6521(3) 0.6858(2) 0.0366(8) Uani 1 1 d . . .
C2 C 0.0867(3) 0.6736(5) 0.6594(3) 0.0785(15) Uani 1 1 d . . .
H2A H 0.0068 0.6348 0.6802 0.118 Uiso 1 1 calc R . .
H2B H 0.0993 0.6552 0.5955 0.118 Uiso 1 1 calc R . .
H2C H 0.0813 0.7637 0.6679 0.118 Uiso 1 1 calc R . .
C3 C 0.1679(3) 0.5495(3) 0.7844(2) 0.0488(9) Uani 1 1 d . . .
C4 C 0.2461(3) 0.4110(3) 0.9003(2) 0.0519(10) Uani 1 1 d . . .
H4A H 0.3173 0.4102 0.9435 0.078 Uiso 1 1 calc R . .
H4B H 0.2366 0.3283 0.8737 0.078 Uiso 1 1 calc R . .
H4C H 0.1663 0.4339 0.9312 0.078 Uiso 1 1 calc R . .
C5 C 0.4003(3) 0.5296(3) 0.8072(2) 0.0313(8) Uani 1 1 d . . .
C6 C 0.4212(3) 0.6150(3) 0.7373(2) 0.0293(7) Uani 1 1 d . . .
C7 C 0.5557(3) 0.6622(3) 0.71486(18) 0.0289(7) Uani 1 1 d . . .
H7A H 0.5388 0.7374 0.6773 0.035 Uiso 1 1 calc R . .
C8 C 0.6322(3) 0.5781(3) 0.6523(2) 0.0311(8) Uani 1 1 d . . .
C9 C 0.6184(3) 0.5957(3) 0.5584(2) 0.0392(9) Uani 1 1 d . . .
C10 C 0.6986(3) 0.5244(4) 0.4930(2) 0.0566(10) Uani 1 1 d . . .
H10A H 0.7197 0.5783 0.4412 0.068 Uiso 1 1 calc R . .
H10B H 0.6484 0.4529 0.4702 0.068 Uiso 1 1 calc R . .
C11 C 0.8220(4) 0.4777(4) 0.5351(2) 0.0604(11) Uani 1 1 d . . .
H11A H 0.8792 0.5488 0.5484 0.072 Uiso 1 1 calc R . .
H11B H 0.8671 0.4223 0.4923 0.072 Uiso 1 1 calc R . .
C12 C 0.7932(3) 0.4071(3) 0.6213(3) 0.0580(10) Uani 1 1 d . . .
H12A H 0.7550 0.3256 0.6061 0.070 Uiso 1 1 calc R . .
H12B H 0.8747 0.3918 0.6539 0.070 Uiso 1 1 calc R . .
C13 C 0.7025(3) 0.4770(3) 0.6813(2) 0.0416(8) Uani 1 1 d . . .
C14 C 0.6313(3) 0.7137(3) 0.7953(2) 0.0316(8) Uani 1 1 d . . .
C15 C 0.7646(3) 0.7117(3) 0.7999(2) 0.0447(9) Uani 1 1 d . . .
H15A H 0.8120 0.6679 0.7554 0.054 Uiso 1 1 calc R . .
C16 C 0.8296(4) 0.7723(4) 0.8678(3) 0.0567(11) Uani 1 1 d . . .
H16A H 0.9209 0.7698 0.8692 0.068 Uiso 1 1 calc R . .
C17 C 0.7661(4) 0.8348(3) 0.9320(2) 0.0557(10) Uani 1 1 d . . .
H17A H 0.8122 0.8770 0.9779 0.067 Uiso 1 1 calc R . .
C18 C 0.6344(4) 0.8373(4) 0.9308(3) 0.0596(11) Uani 1 1 d . . .
H18A H 0.5888 0.8800 0.9767 0.071 Uiso 1 1 calc R . .
C19 C 0.5669(3) 0.7772(3) 0.8623(2) 0.0455(9) Uani 1 1 d . . .
H19A H 0.4756 0.7801 0.8617 0.055 Uiso 1 1 calc R . .
H1O4 H 0.615(4) 0.462(4) 0.799(3) 0.104(15) Uiso 1 1 d . . .
H1O1 H 0.428(4) 0.702(4) 0.578(3) 0.100(15) Uiso 1 1 d . . .

loop_
_atom_site_aniso_label
_atom_site_aniso_U_11
_atom_site_aniso_U_22
_atom_site_aniso_U_33
_atom_site_aniso_U_23
_atom_site_aniso_U_13
_atom_site_aniso_U_12
O1 0.0415(14) 0.0556(15) 0.0339(14) 0.0089(12) -0.0036(11) 0.0000(12)
O2 0.0362(15) 0.106(2) 0.097(2) 0.0343(19) 0.0140(14) -0.0018(16)
O3 0.0432(13) 0.0441(14) 0.0402(14) 0.0109(12) -0.0027(11) 0.0018(12)
O4 0.0525(16) 0.0478(15) 0.0505(16) 0.0101(12) 0.0067(13) 0.0077(12)
O5 0.0548(15) 0.0638(17) 0.0317(13) 0.0059(12) -0.0009(12) -0.0028(14)
N1 0.0280(15) 0.0585(19) 0.0450(17) 0.0107(15) -0.0012(13) -0.0026(15)
N2 0.0362(16) 0.0366(16) 0.0382(16) 0.0029(13) 0.0123(12) 0.0006(13)
C1 0.037(2) 0.0371(19) 0.036(2) -0.0048(17) 0.0033(16) -0.0020(16)
C2 0.037(2) 0.123(4) 0.076(3) 0.026(3) -0.010(2) 0.009(2)
C3 0.034(2) 0.053(2) 0.059(2) 0.001(2) 0.0104(19) 0.0008(18)
C4 0.061(2) 0.046(2) 0.048(2) 0.0068(18) 0.0170(19) -0.0011(19)
C5 0.0372(19) 0.0317(18) 0.0251(17) -0.0073(16) 0.0017(15) -0.0031(16)
C6 0.0295(18) 0.0296(18) 0.0287(18) -0.0003(15) 0.0000(14) 0.0001(15)
C7 0.0327(17) 0.0275(17) 0.0264(17) 0.0011(15) -0.0011(14) -0.0032(15)
C8 0.0314(17) 0.0268(18) 0.0352(19) -0.0022(15) 0.0048(14) -0.0091(15)
C9 0.041(2) 0.042(2) 0.035(2) -0.0034(18) 0.0059(17) -0.0135(18)
C10 0.061(2) 0.060(2) 0.049(2) -0.010(2) 0.020(2) -0.013(2)
C11 0.058(2) 0.060(3) 0.063(2) -0.014(2) 0.034(2) -0.006(2)
C12 0.049(2) 0.051(2) 0.074(3) -0.007(2) 0.020(2) 0.007(2)
C13 0.0372(19) 0.039(2) 0.049(2) -0.0043(18) 0.0055(17) -0.0090(18)
C14 0.0332(18) 0.0268(17) 0.0348(19) 0.0004(15) -0.0013(15) -0.0028(15)
C15 0.039(2) 0.054(2) 0.042(2) -0.0098(18) 0.0014(17) -0.0077(18)
C16 0.040(2) 0.065(3) 0.066(3) -0.010(2) -0.010(2) -0.012(2)
C17 0.064(3) 0.047(2) 0.056(2) -0.013(2) -0.020(2) -0.003(2)
C18 0.065(3) 0.056(3) 0.058(3) -0.023(2) -0.007(2) 0.012(2)
C19 0.044(2) 0.040(2) 0.053(2) -0.0124(19) -0.0086(19) 0.0034(18)

loop_
_atom_type_symbol
_atom_type_description
_atom_type_scat_dispersion_real
_atom_type_scat_dispersion_imag
_atom_type_scat_source
C C 0.0033 0.0016 'International Tables Vol C Tables 4.2.6.8 and 6.1.1.4'
H H 0.0000 0.0000 'International Tables Vol C Tables 4.2.6.8 and 6.1.1.4'
N N 0.0061 0.0033 'International Tables Vol C Tables 4.2.6.8 and 6.1.1.4'
O O 0.0106 0.0060 'International Tables Vol C Tables 4.2.6.8 and 6.1.1.4'

loop_
_geom_angle_atom_site_label_1
_geom_angle_atom_site_label_2
_geom_angle_atom_site_label_3
_geom_angle
_geom_angle_site_symmetry_1
_geom_angle_site_symmetry_3
C1 O1 H1O1 111(2) . .
C13 O4 H1O4 113(2) . .
C9 O5 H1O1 118.7(17) . .
C1 N1 C3 122.4(3) . .
C1 N1 C2 119.9(3) . .
C3 N1 C2 117.7(3) . .
C3 N2 C5 123.1(3) . .
C3 N2 C4 116.8(3) . .
C5 N2 C4 120.1(3) . .
O1 C1 N1 114.6(3) . .
O1 C1 C6 124.7(3) . .
N1 C1 C6 120.7(3) . .
N1 C2 H2A 109.5 . .
N1 C2 H2B 109.5 . .
H2A C2 H2B 109.5 . .
N1 C2 H2C 109.5 . .
H2A C2 H2C 109.5 . .
H2B C2 H2C 109.5 . .
O2 C3 N1 122.3(3) . .
O2 C3 N2 121.6(3) . .
N1 C3 N2 116.1(3) . .
N2 C4 H4A 109.5 . .
N2 C4 H4B 109.5 . .
H4A C4 H4B 109.5 . .
N2 C4 H4C 109.5 . .
H4A C4 H4C 109.5 . .
H4B C4 H4C 109.5 . .
O3 C5 N2 117.4(3) . .
O3 C5 C6 124.8(3) . .
N2 C5 C6 117.9(3) . .
C1 C6 C5 118.9(3) . .
C1 C6 C7 119.6(3) . .
C5 C6 C7 121.5(3) . .
C8 C7 C6 114.5(2) . .
C8 C7 C14 115.1(2) . .
C6 C7 C14 114.7(2) . .
C8 C7 H7A 103.4 . .
C6 C7 H7A 103.4 . .
C14 C7 H7A 103.4 . .
C13 C8 C9 117.9(3) . .
C13 C8 C7 123.6(3) . .
C9 C8 C7 118.1(3) . .
O5 C9 C8 122.1(3) . .
O5 C9 C10 116.7(3) . .
C8 C9 C10 121.2(3) . .
C9 C10 C11 111.9(3) . .
C9 C10 H10A 109.2 . .
C11 C10 H10A 109.2 . .
C9 C10 H10B 109.2 . .
C11 C10 H10B 109.2 . .
H10A C10 H10B 107.9 . .
C10 C11 C12 110.4(3) . .
C10 C11 H11A 109.6 . .
C12 C11 H11A 109.6 . .
C10 C11 H11B 109.6 . .
C12 C11 H11B 109.6 . .
H11A C11 H11B 108.1 . .
C13 C12 C11 112.0(3) . .
C13 C12 H12A 109.2 . .
C11 C12 H12A 109.2 . .
C13 C12 H12B 109.2 . .
C11 C12 H12B 109.2 . .
H12A C12 H12B 107.9 . .
O4 C13 C8 123.8(3) . .
O4 C13 C12 113.4(3) . .
C8 C13 C12 122.8(3) . .
C19 C14 C15 117.1(3) . .
C19 C14 C7 119.6(3) . .
C15 C14 C7 122.9(3) . .
C16 C15 C14 121.1(3) . .
C16 C15 H15A 119.5 . .
C14 C15 H15A 119.5 . .
C17 C16 C15 121.3(3) . .
C17 C16 H16A 119.4 . .
C15 C16 H16A 119.4 . .
C16 C17 C18 119.4(4) . .
C16 C17 H17A 120.3 . .
C18 C17 H17A 120.3 . .
C17 C18 C19 120.2(4) . .
C17 C18 H18A 119.9 . .
C19 C18 H18A 119.9 . .
C14 C19 C18 120.8(3) . .
C14 C19 H19A 119.6 . .
C18 C19 H19A 119.6 . .

loop_
_geom_bond_atom_site_label_1
_geom_bond_atom_site_label_2
_geom_bond_distance
_geom_bond_site_symmetry_2
O1 C1 1.311(4) .
O1 H1O1 1.16(5) .
O2 C3 1.222(4) .
O3 C5 1.265(3) .
O4 C13 1.308(4) .
O4 H1O4 1.06(4) .
O5 C9 1.275(4) .
O5 H1O1 1.40(5) .
N1 C1 1.365(4) .
N1 C3 1.387(4) .
N1 C2 1.465(4) .
N2 C3 1.387(4) .
N2 C5 1.399(3) .
N2 C4 1.456(4) .
C1 C6 1.376(4) .
C2 H2A 0.9800 .
C2 H2B 0.9800 .
C2 H2C 0.9800 .
C4 H4A 0.9800 .
C4 H4B 0.9800 .
C4 H4C 0.9800 .
C5 C6 1.406(4) .
C6 C7 1.524(4) .
C7 C8 1.523(4) .
C7 C14 1.536(4) .
C7 H7A 1.0000 .
C8 C13 1.381(4) .
C8 C9 1.417(4) .
C9 C10 1.495(5) .
C10 C11 1.514(5) .
C10 H10A 0.9900 .
C10 H10B 0.9900 .
C11 C12 1.521(5) .
C11 H11A 0.9900 .
C11 H11B 0.9900 .
C12 C13 1.501(4) .
C12 H12A 0.9900 .
C12 H12B 0.9900 .
C14 C19 1.381(4) .
C14 C15 1.387(4) .
C15 C16 1.380(5) .
C15 H15A 0.9500 .
C16 C17 1.342(5) .
C16 H16A 0.9500 .
C17 C18 1.369(5) .
C17 H17A 0.9500 .
C18 C19 1.396(5) .
C18 H18A 0.9500 .
C19 H19A 0.9500 .

loop_
_geom_torsion_atom_site_label_1
_geom_torsion_atom_site_label_2
_geom_torsion_atom_site_label_3
_geom_torsion_atom_site_label_4
_geom_torsion
_geom_torsion_site_symmetry_1
_geom_torsion_site_symmetry_2
_geom_torsion_site_symmetry_3
_geom_torsion_site_symmetry_4
C3 N1 C1 O1 174.4(3) . . . .
C2 N1 C1 O1 -4.8(4) . . . .
C3 N1 C1 C6 -5.8(5) . . . .
C2 N1 C1 C6 175.0(3) . . . .
C1 N1 C3 O2 178.8(3) . . . .
C2 N1 C3 O2 -2.0(5) . . . .
C1 N1 C3 N2 -1.5(5) . . . .
C2 N1 C3 N2 177.7(3) . . . .
C5 N2 C3 O2 -177.1(3) . . . .
C4 N2 C3 O2 6.5(5) . . . .
C5 N2 C3 N1 3.2(4) . . . .
C4 N2 C3 N1 -173.2(3) . . . .
C3 N2 C5 O3 -177.8(3) . . . .
C4 N2 C5 O3 -1.5(4) . . . .
C3 N2 C5 C6 2.3(4) . . . .
C4 N2 C5 C6 178.6(3) . . . .
O1 C1 C6 C5 -168.9(3) . . . .
N1 C1 C6 C5 11.4(4) . . . .
O1 C1 C6 C7 8.3(5) . . . .
N1 C1 C6 C7 -171.5(3) . . . .
O3 C5 C6 C1 170.6(3) . . . .
N2 C5 C6 C1 -9.6(4) . . . .
O3 C5 C6 C7 -6.5(5) . . . .
N2 C5 C6 C7 173.4(3) . . . .
C1 C6 C7 C8 -92.4(3) . . . .
C5 C6 C7 C8 84.7(3) . . . .
C1 C6 C7 C14 131.2(3) . . . .
C5 C6 C7 C14 -51.7(4) . . . .
C6 C7 C8 C13 -84.3(4) . . . .
C14 C7 C8 C13 51.9(4) . . . .
C6 C7 C8 C9 88.1(3) . . . .
C14 C7 C8 C9 -135.7(3) . . . .
C13 C8 C9 O5 165.5(3) . . . .
C7 C8 C9 O5 -7.3(4) . . . .
C13 C8 C9 C10 -12.5(4) . . . .
C7 C8 C9 C10 174.7(3) . . . .
O5 C9 C10 C11 159.1(3) . . . .
C8 C9 C10 C11 -22.8(4) . . . .
C9 C10 C11 C12 52.2(4) . . . .
C10 C11 C12 C13 -47.8(4) . . . .
C9 C8 C13 O4 -163.6(3) . . . .
C7 C8 C13 O4 8.7(5) . . . .
C9 C8 C13 C12 17.3(5) . . . .
C7 C8 C13 C12 -170.3(3) . . . .
C11 C12 C13 O4 -165.4(3) . . . .
C11 C12 C13 C8 13.7(5) . . . .
C8 C7 C14 C19 -171.5(3) . . . .
C6 C7 C14 C19 -35.4(4) . . . .
C8 C7 C14 C15 15.8(4) . . . .
C6 C7 C14 C15 151.9(3) . . . .
C19 C14 C15 C16 -0.9(5) . . . .
C7 C14 C15 C16 171.9(3) . . . .
C14 C15 C16 C17 0.3(6) . . . .
C15 C16 C17 C18 0.8(6) . . . .
C16 C17 C18 C19 -1.2(6) . . . .
C15 C14 C19 C18 0.5(5) . . . .
C7 C14 C19 C18 -172.6(3) . . . .
C17 C18 C19 C14 0.6(6) . . . .
